data_7230141
loop_
_publ_author_name
'Pisk, Jana'
'Hrenar, Tomica'
'Rub\<ci\'c, Mirta'
'Pavlovi\'c, Gordana'
'Damjanovi\'c, Vladimir'
'Lovri\'c, Jasna'
'Cindri\'c, Marina'
'Vrdoljak, Vi\<snja'

_publ_section_title
;
 Comparative studies on conventional and solvent-free synthesis toward
 hydrazones: application of PXRD and chemometric data analysis in
 mechanochemical reaction monitoring
;
_journal_issue 13
_journal_name_full CrystEngComm
_journal_page_first 1804
_journal_paper_doi 10.1039/C7CE02136D
_journal_volume 20
_journal_year 2018
_chemical_formula_sum 'C17 H21 N3 O4'
_chemical_formula_weight 331.37
_space_group_crystal_system monoclinic
_space_group_IT_number 14
_space_group_name_Hall '-P 2ybc'
_space_group_name_H-M_alt 'P 1 21/c 1'
_symmetry_space_group_name_Hall '-P 2ybc'
_symmetry_space_group_name_H-M 'P 1 21/c 1'
_atom_sites_solution_hydrogens mixed
_audit_creation_method SHELXL-2014/7
_audit_update_record
;
2017-11-29 deposited with the CCDC.
2018-02-12 downloaded from the CCDC.
;
_cell_angle_alpha 90
_cell_angle_beta 112.476(6)
_cell_angle_gamma 90
_cell_formula_units_Z 8
_cell_length_a 19.2494(10)
_cell_length_b 12.8121(6)
_cell_length_c 15.0103(7)
_cell_measurement_reflns_used 2897
_cell_measurement_temperature 150(2)
_cell_measurement_theta_max 27.1470
_cell_measurement_theta_min 4.5130
_cell_volume 3420.7(3)
_computing_cell_refinement
;
CrysAlisPro, Agilent Technologies,
Version 1.171.37.35 (release 27-03-2014 CrysAlis171 .NET)
(compiled Mar 27 2014,17:12:48)
;
_computing_data_collection
;
CrysAlisPro, Agilent Technologies,
Version 1.171.37.35 (release 27-03-2014 CrysAlis171 .NET)
(compiled Mar 27 2014,17:12:48)
;
_computing_data_reduction
;
CrysAlisPro, Agilent Technologies,
Version 1.171.37.35 (release 27-03-2014 CrysAlis171 .NET)
(compiled Mar 27 2014,17:12:48)
;
_computing_molecular_graphics 'MERCURY 3.8. (CCDC, 2016)'
_computing_publication_material 'SHELXL-2014/7 (Sheldrick, 2014)'
_computing_structure_refinement 'SHELXL-2014/7 (Sheldrick, 2014)'
_computing_structure_solution 'SHELXT-2014/7 (Sheldrick, 2014)'
_diffrn_ambient_temperature 150(2)
_diffrn_measured_fraction_theta_full 0.995
_diffrn_measured_fraction_theta_max 0.994
_diffrn_measurement_device_type 'Xcalibur, Sapphire3'
_diffrn_measurement_method '\w scans'
_diffrn_radiation_type MoK\a
_diffrn_radiation_wavelength 0.71073
_diffrn_reflns_av_R_equivalents 0.0380
_diffrn_reflns_av_unetI/netI 0.0726
_diffrn_reflns_Laue_measured_fraction_full 0.995
_diffrn_reflns_Laue_measured_fraction_max 0.994
_diffrn_reflns_limit_h_max 26
_diffrn_reflns_limit_h_min -19
_diffrn_reflns_limit_k_max 12
_diffrn_reflns_limit_k_min -17
_diffrn_reflns_limit_l_max 19
_diffrn_reflns_limit_l_min -20
_diffrn_reflns_number 18940
_diffrn_reflns_point_group_measured_fraction_full 0.995
_diffrn_reflns_point_group_measured_fraction_max 0.994
_diffrn_reflns_theta_full 25.242
_diffrn_reflns_theta_max 28.998
_diffrn_reflns_theta_min 4.343
_diffrn_source 'Enhance (Mo) X-ray Source'
_exptl_absorpt_coefficient_mu 0.093
_exptl_absorpt_correction_T_max 1.00000
_exptl_absorpt_correction_T_min 0.87735
_exptl_absorpt_correction_type multi-scan
_exptl_absorpt_process_details
;
CrysAlisPro, Agilent Technologies,
Version 1.171.37.35.
Empirical absorption correction 
using spherical harmonics,
 implemented in SCALE3 ABSPACK 
scaling algorithm.
;
_exptl_crystal_colour colourless
_exptl_crystal_density_diffrn 1.287
_exptl_crystal_description prism
_exptl_crystal_F_000 1408
_exptl_crystal_size_max 0.42
_exptl_crystal_size_mid 0.39
_exptl_crystal_size_min 0.08
_refine_diff_density_max 0.276
_refine_diff_density_min -0.243
_refine_diff_density_rms 0.046
_refine_ls_extinction_method none
_refine_ls_goodness_of_fit_ref 0.984
_refine_ls_hydrogen_treatment mixed
_refine_ls_matrix_type full
_refine_ls_number_parameters 467
_refine_ls_number_reflns 9062
_refine_ls_number_restraints 10
_refine_ls_restrained_S_all 0.984
_refine_ls_R_factor_all 0.1202
_refine_ls_R_factor_gt 0.0594
_refine_ls_shift/su_max 0.000
_refine_ls_shift/su_mean 0.000
_refine_ls_structure_factor_coef Fsqd
_refine_ls_weighting_details 'w=1/[\s^2^(Fo^2^)+(0.0518P)^2^] where P=(Fo^2^+2Fc^2^)/3'
_refine_ls_weighting_scheme calc
_refine_ls_wR_factor_gt 0.1142
_refine_ls_wR_factor_ref 0.1373
_reflns_Friedel_coverage 0.000
_reflns_number_gt 5122
_reflns_number_total 9062
_reflns_threshold_expression 'I > 2\s(I)'
_cod_data_source_file c7ce02136d2.cif
_cod_data_source_block 4bEtOHexp1970
_cod_depositor_comments 'Adding full bibliography for 7230137--7230144.cif.'
_cod_database_code 7230141
_shelx_shelxl_version_number 2014/7
_shelx_space_group_comment
;
The symmetry employed for this shelxl refinement is uniquely defined
by the following loop, which should always be used as a source of
symmetry information in preference to the above space-group names.
They are only intended as comments.
;

loop_
_space_group_symop_operation_xyz
'x, y, z'
'-x, y+1/2, -z+1/2'
'-x, -y, -z'
'x, -y-1/2, z-1/2'

loop_
_atom_site_label
_atom_site_type_symbol
_atom_site_fract_x
_atom_site_fract_y
_atom_site_fract_z
_atom_site_U_iso_or_equiv
_atom_site_adp_type
_atom_site_occupancy
_atom_site_site_symmetry_order
_atom_site_calc_flag
_atom_site_refinement_flags_posn
_atom_site_refinement_flags_adp
C11 C 0.50819(10) 0.87134(17) 0.27893(12) 0.0313(4) Uani 1 1 d . .
C12 C 0.53969(10) 0.90807(16) 0.20880(12) 0.0304(4) Uani 1 1 d . .
C13 C 0.54365(11) 0.83855(17) 0.13889(12) 0.0338(5) Uani 1 1 d . .
H13 H 0.5281 0.7682 0.1393 0.041 Uiso 1 1 calc R U
C14 C 0.56972(11) 0.87038(17) 0.06930(13) 0.0350(5) Uani 1 1 d . .
H14 H 0.5715 0.8220 0.0223 0.042 Uiso 1 1 calc R U
C15 C 0.59350(10) 0.97350(17) 0.06764(12) 0.0330(5) Uani 1 1 d . .
C16 C 0.59066(10) 1.04265(17) 0.13845(13) 0.0346(5) Uani 1 1 d . .
H16 H 0.6078 1.1124 0.1396 0.042 Uiso 1 1 calc R U
C17 C 0.56323(11) 1.01073(16) 0.20659(13) 0.0324(4) Uani 1 1 d . .
H17 H 0.5603 1.0595 0.2527 0.039 Uiso 1 1 calc R U
C18 C 0.40920(10) 0.98461(17) 0.40854(12) 0.0324(4) Uani 1 1 d . .
H18 H 0.4074 1.0555 0.3893 0.039 Uiso 1 1 calc R U
C19 C 0.37239(10) 0.95210(16) 0.47283(12) 0.0298(4) Uani 1 1 d . .
C110 C 0.37364(10) 0.84778(17) 0.50044(12) 0.0311(4) Uani 1 1 d . .
C111 C 0.33595(11) 0.81757(18) 0.56056(13) 0.0354(5) Uani 1 1 d . .
C112 C 0.29476(11) 0.88948(19) 0.58795(13) 0.0404(5) Uani 1 1 d . .
H112 H 0.2678 0.8684 0.6263 0.048 Uiso 1 1 calc R U
C113 C 0.29269(11) 0.99313(19) 0.55927(14) 0.0422(6) Uani 1 1 d . .
H113 H 0.2642 1.0425 0.5782 0.051 Uiso 1 1 calc R U
C114 C 0.33152(11) 1.02486(18) 0.50374(12) 0.0384(5) Uani 1 1 d . .
H114 H 0.3307 1.0962 0.4862 0.046 Uiso 1 1 calc R U
C115 C 0.31052(14) 0.6789(2) 0.64955(17) 0.0595(7) Uani 1 1 d . .
H15A H 0.3337 0.7163 0.7108 0.089 Uiso 1 1 calc R U
H15B H 0.3191 0.6038 0.6607 0.089 Uiso 1 1 calc R U
H15C H 0.2563 0.6928 0.6223 0.089 Uiso 1 1 calc R U
N11 N 0.47548(9) 0.94721(14) 0.31401(11) 0.0331(4) Uani 1 1 d D .
N12 N 0.44404(8) 0.91677(13) 0.37812(10) 0.0318(4) Uani 1 1 d . .
N13 N 0.62126(11) 1.00613(16) -0.00035(12) 0.0408(4) Uani 1 1 d D .
O11 O 0.51032(8) 0.78001(12) 0.30590(10) 0.0412(4) Uani 1 1 d . .
O12 O 0.40874(8) 0.77090(12) 0.47090(9) 0.0387(4) Uani 1 1 d D .
O13 O 0.34303(8) 0.71336(12) 0.58392(10) 0.0447(4) Uani 1 1 d . .
O1 O 0.10182(8) 0.39329(12) 0.29589(9) 0.0370(3) Uani 1 1 d D .
C21 C -0.00296(10) 0.64549(16) 0.26773(12) 0.0309(4) Uani 1 1 d . .
C22 C -0.03417(10) 0.60578(16) 0.16785(12) 0.0281(4) Uani 1 1 d . .
C23 C -0.05380(10) 0.50084(16) 0.14756(12) 0.0288(4) Uani 1 1 d . .
H23 H -0.0466 0.4536 0.1991 0.035 Uiso 1 1 calc R U
C24 C -0.08362(10) 0.46466(17) 0.05336(12) 0.0309(4) Uani 1 1 d . .
H24 H -0.0983 0.3936 0.0411 0.037 Uiso 1 1 calc R U
C25 C -0.09229(10) 0.53181(17) -0.02394(12) 0.0298(4) Uani 1 1 d . .
C26 C -0.07248(11) 0.63720(17) -0.00378(12) 0.0322(5) Uani 1 1 d . .
H26 H -0.0783 0.6843 -0.0550 0.039 Uiso 1 1 calc R U
C27 C -0.04444(10) 0.67274(17) 0.09072(12) 0.0318(4) Uani 1 1 d . .
H27 H -0.0319 0.7445 0.1031 0.038 Uiso 1 1 calc R U
C28 C 0.08673(10) 0.52998(17) 0.49582(13) 0.0320(4) Uani 1 1 d . .
H28 H 0.0855 0.4592 0.4763 0.038 Uiso 1 1 calc R U
C29 C 0.11997(10) 0.55661(16) 0.59791(12) 0.0291(4) Uani 1 1 d . .
C210 C 0.12623(10) 0.66059(16) 0.62803(12) 0.0290(4) Uani 1 1 d . .
C211 C 0.16259(10) 0.68538(16) 0.72716(13) 0.0306(4) Uani 1 1 d . .
C212 C 0.19183(11) 0.60635(17) 0.79335(13) 0.0341(5) Uani 1 1 d . .
H212 H 0.2166 0.6227 0.8598 0.041 Uiso 1 1 calc R U
C213 C 0.18534(11) 0.50255(17) 0.76336(13) 0.0358(5) Uani 1 1 d . .
H213 H 0.2056 0.4486 0.8094 0.043 Uiso 1 1 calc R U
C214 C 0.14954(11) 0.47797(17) 0.66704(13) 0.0338(5) Uani 1 1 d . .
H214 H 0.1449 0.4070 0.6474 0.041 Uiso 1 1 calc R U
C215 C 0.20670(14) 0.81988(19) 0.84549(14) 0.0510(6) Uani 1 1 d . .
H25A H 0.1809 0.7917 0.8853 0.076 Uiso 1 1 calc R U
H25B H 0.2084 0.8962 0.8502 0.076 Uiso 1 1 calc R U
H25C H 0.2581 0.7923 0.8683 0.076 Uiso 1 1 calc R U
N21 N 0.03157(9) 0.57223(14) 0.33670(10) 0.0320(4) Uani 1 1 d D .
N22 N 0.05900(8) 0.60161(14) 0.43194(10) 0.0312(4) Uani 1 1 d . .
N23 N -0.12167(10) 0.49475(15) -0.11732(11) 0.0361(4) Uani 1 1 d D .
O21 O -0.00719(8) 0.73747(11) 0.29036(9) 0.0422(4) Uani 1 1 d . .
O22 O 0.10231(8) 0.74243(11) 0.56635(9) 0.0372(4) Uani 1 1 d D .
O23 O 0.16690(8) 0.78975(12) 0.74711(9) 0.0411(4) Uani 1 1 d . .
C1ET C 0.17385(11) 0.35604(19) 0.36022(14) 0.0423(5) Uani 1 1 d . .
H1ET H 0.1664 0.3030 0.4037 0.051 Uiso 1 1 calc R U
H2ET H 0.2023 0.4148 0.4005 0.051 Uiso 1 1 calc R U
C2ET C 0.21900(14) 0.3093(2) 0.30895(18) 0.0641(7) Uani 1 1 d . .
H3ET H 0.1914 0.2506 0.2694 0.096 Uiso 1 1 calc R U
H4ET H 0.2671 0.2845 0.3562 0.096 Uiso 1 1 calc R U
H5ET H 0.2282 0.3621 0.2675 0.096 Uiso 1 1 calc R U
C3ET C 0.33115(13) 0.1519(2) 0.19185(17) 0.0521(6) Uani 1 1 d . .
H6ET H 0.3368 0.1898 0.2517 0.063 Uiso 1 1 calc R U
H7ET H 0.2998 0.0894 0.1880 0.063 Uiso 1 1 calc R U
C4ET C 0.29208(15) 0.2185(3) 0.11004(18) 0.0727(9) Uani 1 1 d . .
H8ET H 0.3194 0.2846 0.1172 0.109 Uiso 1 1 calc R U
H9ET H 0.2411 0.2324 0.1069 0.109 Uiso 1 1 calc R U
H10E H 0.2893 0.1837 0.0506 0.109 Uiso 1 1 calc R U
O2 O 0.40355(8) 0.11863(12) 0.19831(10) 0.0390(4) Uani 1 1 d D .
H10 H 0.0732(11) 0.3438(15) 0.2707(14) 0.047 Uiso 1 1 d D U
H11 H 0.4279(12) 0.1712(14) 0.1966(15) 0.047 Uiso 1 1 d D U
H11N H 0.4622(12) 1.0088(13) 0.2844(14) 0.047 Uiso 1 1 d D U
H12O H 0.4303(11) 0.7984(16) 0.4327(14) 0.047 Uiso 1 1 d D U
H13N H 0.6102(12) 0.9665(16) -0.0528(12) 0.047 Uiso 1 1 d D U
H21N H 0.0453(12) 0.5100(13) 0.3229(14) 0.047 Uiso 1 1 d D U
H23N H 0.6204(13) 1.0728(13) -0.0092(15) 0.047 Uiso 1 1 d D U
H33N H -0.1136(12) 0.5320(16) -0.1611(13) 0.047 Uiso 1 1 d D U
H43N H -0.1221(13) 0.4264(13) -0.1238(15) 0.047 Uiso 1 1 d D U
H22O H 0.0842(12) 0.7155(17) 0.5116(12) 0.047 Uiso 1 1 d D U

loop_
_atom_site_aniso_label
_atom_site_aniso_U_11
_atom_site_aniso_U_22
_atom_site_aniso_U_33
_atom_site_aniso_U_23
_atom_site_aniso_U_13
_atom_site_aniso_U_12
C11 0.0295(10) 0.0323(12) 0.0312(9) 0.0031(9) 0.0107(8) 0.0029(9)
C12 0.0283(10) 0.0338(12) 0.0283(9) 0.0020(9) 0.0098(7) 0.0028(9)
C13 0.0366(11) 0.0300(11) 0.0346(9) 0.0018(9) 0.0135(8) 0.0019(10)
C14 0.0395(11) 0.0364(13) 0.0298(9) -0.0050(9) 0.0142(8) 0.0027(10)
C15 0.0274(10) 0.0411(13) 0.0284(9) 0.0015(9) 0.0082(7) 0.0007(9)
C16 0.0317(10) 0.0341(12) 0.0373(10) 0.0011(10) 0.0124(8) -0.0041(10)
C17 0.0325(10) 0.0342(12) 0.0296(9) -0.0014(9) 0.0110(8) -0.0012(9)
C18 0.0345(10) 0.0325(12) 0.0276(9) -0.0012(9) 0.0089(8) 0.0003(9)
C19 0.0279(10) 0.0340(12) 0.0254(8) -0.0036(9) 0.0078(7) 0.0019(9)
C110 0.0280(10) 0.0369(12) 0.0273(9) -0.0013(9) 0.0096(7) 0.0036(9)
C111 0.0348(11) 0.0422(13) 0.0287(9) 0.0006(10) 0.0115(8) 0.0006(10)
C112 0.0340(11) 0.0576(16) 0.0324(10) -0.0020(11) 0.0159(8) 0.0015(11)
C113 0.0376(12) 0.0536(16) 0.0376(10) -0.0127(11) 0.0167(9) 0.0059(11)
C114 0.0406(12) 0.0390(13) 0.0330(10) -0.0057(10) 0.0113(9) 0.0068(10)
C115 0.0626(16) 0.0681(19) 0.0624(14) 0.0192(14) 0.0401(13) 0.0000(15)
N11 0.0386(9) 0.0321(10) 0.0332(8) 0.0028(8) 0.0190(7) 0.0038(8)
N12 0.0328(9) 0.0360(10) 0.0281(7) 0.0014(7) 0.0134(7) 0.0032(8)
N13 0.0452(10) 0.0463(12) 0.0355(8) 0.0003(10) 0.0205(8) -0.0036(10)
O11 0.0502(9) 0.0335(9) 0.0488(8) 0.0093(7) 0.0288(7) 0.0094(7)
O12 0.0471(9) 0.0356(9) 0.0429(8) 0.0046(7) 0.0280(7) 0.0090(7)
O13 0.0502(9) 0.0470(10) 0.0470(8) 0.0089(8) 0.0299(7) 0.0021(8)
O1 0.0347(8) 0.0305(9) 0.0407(7) -0.0009(7) 0.0087(6) 0.0014(7)
C21 0.0293(10) 0.0324(12) 0.0299(9) 0.0002(9) 0.0101(8) 0.0031(9)
C22 0.0284(10) 0.0298(11) 0.0272(8) -0.0009(8) 0.0117(7) 0.0019(9)
C23 0.0280(9) 0.0305(11) 0.0284(9) 0.0027(9) 0.0114(7) 0.0013(9)
C24 0.0300(10) 0.0308(11) 0.0327(9) -0.0032(9) 0.0127(8) -0.0040(9)
C25 0.0253(9) 0.0363(12) 0.0291(9) -0.0022(9) 0.0118(7) 0.0008(9)
C26 0.0368(11) 0.0334(12) 0.0275(9) 0.0043(9) 0.0136(8) 0.0042(9)
C27 0.0340(10) 0.0290(11) 0.0331(9) -0.0010(9) 0.0137(8) 0.0003(9)
C28 0.0332(10) 0.0333(12) 0.0314(9) -0.0019(9) 0.0143(8) 0.0012(9)
C29 0.0270(9) 0.0338(12) 0.0286(9) 0.0005(9) 0.0131(7) 0.0017(9)
C210 0.0275(9) 0.0318(11) 0.0285(9) 0.0054(9) 0.0116(7) 0.0057(9)
C211 0.0288(10) 0.0323(12) 0.0317(9) 0.0002(9) 0.0126(8) 0.0046(9)
C212 0.0316(10) 0.0442(13) 0.0258(9) 0.0008(9) 0.0103(8) 0.0037(10)
C213 0.0385(11) 0.0387(13) 0.0309(9) 0.0093(10) 0.0140(8) 0.0071(10)
C214 0.0383(11) 0.0308(12) 0.0347(10) 0.0027(9) 0.0167(8) 0.0042(10)
C215 0.0629(15) 0.0453(15) 0.0333(10) -0.0092(11) 0.0056(10) 0.0077(13)
N21 0.0378(9) 0.0300(10) 0.0254(7) -0.0023(8) 0.0089(7) 0.0039(8)
N22 0.0314(9) 0.0353(10) 0.0252(7) -0.0014(7) 0.0087(6) 0.0020(8)
N23 0.0416(10) 0.0406(11) 0.0266(8) -0.0030(9) 0.0134(7) -0.0043(10)
O21 0.0543(9) 0.0315(9) 0.0335(7) -0.0055(7) 0.0087(6) 0.0074(7)
O22 0.0483(9) 0.0319(9) 0.0265(6) 0.0023(6) 0.0086(6) 0.0074(7)
O23 0.0510(9) 0.0355(9) 0.0298(7) -0.0032(7) 0.0076(6) 0.0043(7)
C1ET 0.0364(12) 0.0412(14) 0.0416(11) 0.0015(11) 0.0063(9) 0.0017(11)
C2ET 0.0490(15) 0.071(2) 0.0676(15) -0.0024(15) 0.0167(12) 0.0217(15)
C3ET 0.0412(13) 0.0541(16) 0.0684(15) 0.0141(14) 0.0290(11) 0.0057(12)
C4ET 0.0535(16) 0.102(3) 0.0602(15) 0.0290(17) 0.0197(13) 0.0262(17)
O2 0.0372(8) 0.0308(9) 0.0541(8) 0.0062(8) 0.0233(7) -0.0004(7)

loop_
_atom_type_symbol
_atom_type_description
_atom_type_scat_dispersion_real
_atom_type_scat_dispersion_imag
_atom_type_scat_source
C C 0.0033 0.0016 'International Tables Vol C Tables 4.2.6.8 and 6.1.1.4'
H H 0.0000 0.0000 'International Tables Vol C Tables 4.2.6.8 and 6.1.1.4'
N N 0.0061 0.0033 'International Tables Vol C Tables 4.2.6.8 and 6.1.1.4'
O O 0.0106 0.0060 'International Tables Vol C Tables 4.2.6.8 and 6.1.1.4'

loop_
_geom_angle_atom_site_label_1
_geom_angle_atom_site_label_2
_geom_angle_atom_site_label_3
_geom_angle
O11 C11 N11 120.67(16)
O11 C11 C12 124.36(18)
N11 C11 C12 114.97(18)
C17 C12 C13 118.06(16)
C17 C12 C11 122.83(17)
C13 C12 C11 119.06(18)
C14 C13 C12 121.21(19)
C14 C13 H13 119.4
C12 C13 H13 119.4
C13 C14 C15 120.46(18)
C13 C14 H14 119.8
C15 C14 H14 119.8
N13 C15 C16 120.4(2)
N13 C15 C14 121.21(18)
C16 C15 C14 118.37(16)
C17 C16 C15 120.8(2)
C17 C16 H16 119.6
C15 C16 H16 119.6
C16 C17 C12 121.10(18)
C16 C17 H17 119.5
C12 C17 H17 119.5
N12 C18 C19 119.59(19)
N12 C18 H18 120.2
C19 C18 H18 120.2
C110 C19 C114 118.96(17)
C110 C19 C18 120.77(17)
C114 C19 C18 120.18(19)
O12 C110 C19 123.38(16)
O12 C110 C111 116.78(19)
C19 C110 C111 119.83(18)
O13 C111 C112 125.90(17)
O13 C111 C110 113.86(17)
C112 C111 C110 120.2(2)
C111 C112 C113 119.85(18)
C111 C112 H112 120.1
C113 C112 H112 120.1
C114 C113 C112 120.7(2)
C114 C113 H113 119.6
C112 C113 H113 119.6
C113 C114 C19 120.3(2)
C113 C114 H114 119.8
C19 C114 H114 119.8
O13 C115 H15A 109.5
O13 C115 H15B 109.5
H15A C115 H15B 109.5
O13 C115 H15C 109.5
H15A C115 H15C 109.5
H15B C115 H15C 109.5
C11 N11 N12 117.28(16)
C11 N11 H11N 121.5(13)
N12 N11 H11N 118.7(13)
C18 N12 N11 119.12(17)
C15 N13 H13N 116.8(14)
C15 N13 H23N 115.0(14)
H13N N13 H23N 116(2)
C110 O12 H12O 109.4(14)
C111 O13 C115 116.81(17)
C1ET O1 H10 110.8(16)
O21 C21 N21 120.65(16)
O21 C21 C22 124.27(18)
N21 C21 C22 115.08(17)
C27 C22 C23 118.06(16)
C27 C22 C21 120.35(18)
C23 C22 C21 121.59(17)
C24 C23 C22 121.04(18)
C24 C23 H23 119.5
C22 C23 H23 119.5
C23 C24 C25 120.70(19)
C23 C24 H24 119.6
C25 C24 H24 119.6
N23 C25 C24 120.16(19)
N23 C25 C26 121.46(18)
C24 C25 C26 118.35(16)
C27 C26 C25 120.23(18)
C27 C26 H26 119.9
C25 C26 H26 119.9
C26 C27 C22 121.58(19)
C26 C27 H27 119.2
C22 C27 H27 119.2
N22 C28 C29 120.45(18)
N22 C28 H28 119.8
C29 C28 H28 119.8
C210 C29 C214 119.05(16)
C210 C29 C28 120.82(18)
C214 C29 C28 120.06(18)
O22 C210 C29 123.45(16)
O22 C210 C211 116.45(18)
C29 C210 C211 120.02(18)
O23 C211 C212 125.95(17)
O23 C211 C210 114.44(17)
C212 C211 C210 119.58(19)
C211 C212 C213 120.42(17)
C211 C212 H212 119.8
C213 C212 H212 119.8
C214 C213 C212 120.22(19)
C214 C213 H213 119.9
C212 C213 H213 119.9
C213 C214 C29 120.71(19)
C213 C214 H214 119.6
C29 C214 H214 119.6
O23 C215 H25A 109.5
O23 C215 H25B 109.5
H25A C215 H25B 109.5
O23 C215 H25C 109.5
H25A C215 H25C 109.5
H25B C215 H25C 109.5
C21 N21 N22 118.83(16)
C21 N21 H21N 122.7(13)
N22 N21 H21N 117.3(14)
C28 N22 N21 117.71(17)
C25 N23 H33N 117.1(14)
C25 N23 H43N 116.0(14)
H33N N23 H43N 117(2)
C210 O22 H22O 104.9(16)
C211 O23 C215 116.97(16)
O1 C1ET C2ET 113.00(17)
O1 C1ET H1ET 109.0
C2ET C1ET H1ET 109.0
O1 C1ET H2ET 109.0
C2ET C1ET H2ET 109.0
H1ET C1ET H2ET 107.8
C1ET C2ET H3ET 109.5
C1ET C2ET H4ET 109.5
H3ET C2ET H4ET 109.5
C1ET C2ET H5ET 109.5
H3ET C2ET H5ET 109.5
H4ET C2ET H5ET 109.5
O2 C3ET C4ET 114.28(18)
O2 C3ET H6ET 108.7
C4ET C3ET H6ET 108.7
O2 C3ET H7ET 108.7
C4ET C3ET H7ET 108.7
H6ET C3ET H7ET 107.6
C3ET C4ET H8ET 109.5
C3ET C4ET H9ET 109.5
H8ET C4ET H9ET 109.5
C3ET C4ET H10E 109.5
H8ET C4ET H10E 109.5
H9ET C4ET H10E 109.5
C3ET O2 H11 107.9(16)

loop_
_geom_bond_atom_site_label_1
_geom_bond_atom_site_label_2
_geom_bond_distance
C11 O11 1.234(2)
C11 N11 1.368(2)
C11 C12 1.478(2)
C12 C17 1.396(3)
C12 C13 1.400(3)
C13 C14 1.382(2)
C13 H13 0.9500
C14 C15 1.402(3)
C14 H14 0.9500
C15 N13 1.385(2)
C15 C16 1.401(3)
C16 C17 1.380(2)
C16 H16 0.9500
C17 H17 0.9500
C18 N12 1.284(2)
C18 C19 1.459(2)
C18 H18 0.9500
C19 C110 1.397(3)
C19 C114 1.408(3)
C110 O12 1.361(2)
C110 C111 1.411(3)
C111 O13 1.374(3)
C111 C112 1.377(3)
C112 C113 1.392(3)
C112 H112 0.9500
C113 C114 1.377(3)
C113 H113 0.9500
C114 H114 0.9500
C115 O13 1.425(2)
C115 H15A 0.9800
C115 H15B 0.9800
C115 H15C 0.9800
N11 N12 1.375(2)
N11 H11N 0.894(15)
N13 H13N 0.892(15)
N13 H23N 0.864(15)
O12 H12O 0.899(15)
O1 C1ET 1.435(2)
O1 H10 0.830(15)
C21 O21 1.238(2)
C21 N21 1.367(2)
C21 C22 1.476(2)
C22 C27 1.393(3)
C22 C23 1.398(3)
C23 C24 1.387(2)
C23 H23 0.9500
C24 C25 1.402(3)
C24 H24 0.9500
C25 N23 1.380(2)
C25 C26 1.404(3)
C26 C27 1.388(2)
C26 H26 0.9500
C27 H27 0.9500
C28 N22 1.287(2)
C28 C29 1.458(2)
C28 H28 0.9500
C29 C210 1.397(3)
C29 C214 1.402(3)
C210 O22 1.357(2)
C210 C211 1.417(2)
C211 O23 1.366(2)
C211 C212 1.379(3)
C212 C213 1.394(3)
C212 H212 0.9500
C213 C214 1.379(3)
C213 H213 0.9500
C214 H214 0.9500
C215 O23 1.432(2)
C215 H25A 0.9800
C215 H25B 0.9800
C215 H25C 0.9800
N21 N22 1.374(2)
N21 H21N 0.889(15)
N23 H33N 0.873(14)
N23 H43N 0.881(15)
O22 H22O 0.835(15)
C1ET C2ET 1.489(3)
C1ET H1ET 0.9900
C1ET H2ET 0.9900
C2ET H3ET 0.9800
C2ET H4ET 0.9800
C2ET H5ET 0.9800
C3ET O2 1.425(2)
C3ET C4ET 1.448(3)
C3ET H6ET 0.9900
C3ET H7ET 0.9900
C4ET H8ET 0.9800
C4ET H9ET 0.9800
C4ET H10E 0.9800
O2 H11 0.827(15)

loop_
_geom_torsion_atom_site_label_1
_geom_torsion_atom_site_label_2
_geom_torsion_atom_site_label_3
_geom_torsion_atom_site_label_4
_geom_torsion
O11 C11 C12 C17 -154.3(2)
N11 C11 C12 C17 25.4(3)
O11 C11 C12 C13 28.2(3)
N11 C11 C12 C13 -152.04(18)
C17 C12 C13 C14 -0.3(3)
C11 C12 C13 C14 177.28(18)
C12 C13 C14 C15 0.5(3)
C13 C14 C15 N13 178.63(18)
C13 C14 C15 C16 0.5(3)
N13 C15 C16 C17 -179.87(18)
C14 C15 C16 C17 -1.7(3)
C15 C16 C17 C12 2.0(3)
C13 C12 C17 C16 -0.9(3)
C11 C12 C17 C16 -178.41(17)
N12 C18 C19 C110 -1.0(3)
N12 C18 C19 C114 -177.53(17)
C114 C19 C110 O12 177.07(16)
C18 C19 C110 O12 0.5(3)
C114 C19 C110 C111 -1.7(3)
C18 C19 C110 C111 -178.29(16)
O12 C110 C111 O13 2.5(2)
C19 C110 C111 O13 -178.64(17)
O12 C110 C111 C112 -175.47(17)
C19 C110 C111 C112 3.4(3)
O13 C111 C112 C113 179.80(19)
C110 C111 C112 C113 -2.5(3)
C111 C112 C113 C114 -0.1(3)
C112 C113 C114 C19 1.8(3)
C110 C19 C114 C113 -0.8(3)
C18 C19 C114 C113 175.78(17)
O11 C11 N11 N12 -1.4(3)
C12 C11 N11 N12 178.80(15)
C19 C18 N12 N11 176.94(15)
C11 N11 N12 C18 -176.20(17)
C112 C111 O13 C115 -6.2(3)
C110 C111 O13 C115 175.99(18)
O21 C21 C22 C27 25.1(3)
N21 C21 C22 C27 -155.56(17)
O21 C21 C22 C23 -155.32(19)
N21 C21 C22 C23 24.0(2)
C27 C22 C23 C24 -0.9(3)
C21 C22 C23 C24 179.49(16)
C22 C23 C24 C25 2.4(3)
C23 C24 C25 N23 179.66(17)
C23 C24 C25 C26 -2.2(3)
N23 C25 C26 C27 178.73(17)
C24 C25 C26 C27 0.6(3)
C25 C26 C27 C22 0.9(3)
C23 C22 C27 C26 -0.7(3)
C21 C22 C27 C26 178.91(17)
N22 C28 C29 C210 -3.6(3)
N22 C28 C29 C214 179.53(17)
C214 C29 C210 O22 177.08(16)
C28 C29 C210 O22 0.2(3)
C214 C29 C210 C211 0.5(3)
C28 C29 C210 C211 -176.37(16)
O22 C210 C211 O23 1.5(2)
C29 C210 C211 O23 178.31(16)
O22 C210 C211 C212 -176.62(16)
C29 C210 C211 C212 0.2(3)
O23 C211 C212 C213 -178.32(18)
C210 C211 C212 C213 -0.5(3)
C211 C212 C213 C214 0.0(3)
C212 C213 C214 C29 0.7(3)
C210 C29 C214 C213 -0.9(3)
C28 C29 C214 C213 175.94(17)
O21 C21 N21 N22 2.5(3)
C22 C21 N21 N22 -176.93(15)
C29 C28 N22 N21 177.10(15)
C21 N21 N22 C28 175.43(17)
C212 C211 O23 C215 1.3(3)
C210 C211 O23 C215 -176.67(16)
